data_4518417
loop_
_publ_author_name
'Liao, Yi-Yu'
'Li, Jian-Rong'
'Zhang, Bo'
'Sun, Hai-Yan'
'Ma, Wen'
'Jin, Jian-Ce'
'Feng, Mei-Ling'
'Huang, Xiao-Ying'

_publ_section_title
;
 Robust and Flexible Thioantimonate Materials for Cs+ Remediation with
 Distinctive Structural Transformation: A Clear Insight into the
 Ion-Exchange Mechanism
;
_journal_name_full 'ACS Applied Materials &amp; Interfaces'
_journal_paper_doi 10.1021/acsami.0c21756
_journal_year 2021
_chemical_formula_moiety 'H O S14 Sb9, (H2 O), 2(Cs)'
_chemical_formula_sum 'Cs2 H3 O2 S14 Sb9'
_chemical_formula_weight 1845.43
_space_group_crystal_system orthorhombic
_space_group_IT_number 36
_space_group_name_Hall 'C 2c -2'
_space_group_name_H-M_alt 'C m c 21'
_atom_sites_solution_hydrogens difmap
_audit_creation_method SHELXL-2018/3
_cell_angle_alpha 90
_cell_angle_beta 90
_cell_angle_gamma 90
_cell_formula_units_Z 4
_cell_length_a 29.0335(10)
_cell_length_b 9.8648(2)
_cell_length_c 11.2544(3)
_cell_measurement_reflns_used 29642
_cell_measurement_temperature 100(2)
_cell_measurement_theta_max 30.2760
_cell_measurement_theta_min 2.7730
_cell_volume 3223.37(15)
_computing_structure_refinement 'SHELXL-2018/3 (Sheldrick, 2018)'
_diffrn_ambient_temperature 100(2)
_diffrn_measured_fraction_theta_full 0.996
_diffrn_measured_fraction_theta_max 0.971
_diffrn_measurement_device_type 'SuperNova, Dual, Cu at home/near, Atlas'
_diffrn_radiation_type MoK\a
_diffrn_radiation_wavelength 0.71073
_diffrn_reflns_av_R_equivalents 0.0689
_diffrn_reflns_av_unetI/netI 0.0312
_diffrn_reflns_Laue_measured_fraction_full 0.996
_diffrn_reflns_Laue_measured_fraction_max 0.971
_diffrn_reflns_limit_h_max 40
_diffrn_reflns_limit_h_min -37
_diffrn_reflns_limit_k_max 13
_diffrn_reflns_limit_k_min -13
_diffrn_reflns_limit_l_max 15
_diffrn_reflns_limit_l_min -14
_diffrn_reflns_number 51921
_diffrn_reflns_point_group_measured_fraction_full 0.998
_diffrn_reflns_point_group_measured_fraction_max 0.947
_diffrn_reflns_theta_full 25.242
_diffrn_reflns_theta_max 30.260
_diffrn_reflns_theta_min 2.834
_exptl_absorpt_coefficient_mu 10.555
_exptl_absorpt_correction_T_max 1.00000
_exptl_absorpt_correction_T_min 0.22864
_exptl_absorpt_correction_type multi-scan
_exptl_crystal_colour dark-brown
_exptl_crystal_density_diffrn 3.803
_exptl_crystal_description flake-like
_exptl_crystal_F_000 3248
_exptl_crystal_size_max 0.360
_exptl_crystal_size_mid 0.160
_exptl_crystal_size_min 0.040
_refine_diff_density_max 1.656
_refine_diff_density_min -2.887
_refine_diff_density_rms 0.296
_refine_ls_abs_structure_details
;
 Refined as an inversion twin.
;
_refine_ls_abs_structure_Flack -0.02(4)
_refine_ls_extinction_method none
_refine_ls_goodness_of_fit_ref 1.014
_refine_ls_hydrogen_treatment constr
_refine_ls_matrix_type full
_refine_ls_number_parameters 159
_refine_ls_number_reflns 4631
_refine_ls_number_restraints 32
_refine_ls_restrained_S_all 1.013
_refine_ls_R_factor_all 0.0353
_refine_ls_R_factor_gt 0.0329
_refine_ls_shift/su_max 0.000
_refine_ls_shift/su_mean 0.000
_refine_ls_structure_factor_coef Fsqd
_refine_ls_weighting_details 'w=1/[\s^2^(Fo^2^)+(0.0850P)^2^+4.0000P] where P=(Fo^2^+2Fc^2^)/3'
_refine_ls_weighting_scheme calc
_refine_ls_wR_factor_gt 0.1023
_refine_ls_wR_factor_ref 0.1072
_reflns_Friedel_coverage 0.860
_reflns_Friedel_fraction_full 1.000
_reflns_Friedel_fraction_max 0.920
_reflns_number_gt 4459
_reflns_number_total 4631
_reflns_threshold_expression 'I > 2\s(I)'
_cod_data_source_file am0c21756_si_003.cif
_cod_data_source_block x
_cod_database_code 4518417
_shelx_shelxl_version_number 2018/3
_shelx_space_group_comment
;
The symmetry employed for this shelxl refinement is uniquely defined
by the following loop, which should always be used as a source of
symmetry information in preference to the above space-group names.
They are only intended as comments.
;
_shelx_estimated_absorpt_t_min 0.115
_shelx_estimated_absorpt_t_max 0.678

loop_
_space_group_symop_operation_xyz
'x, y, z'
'-x, -y, z+1/2'
'x, -y, z+1/2'
'-x, y, z'
'x+1/2, y+1/2, z'
'-x+1/2, -y+1/2, z+1/2'
'x+1/2, -y+1/2, z+1/2'
'-x+1/2, y+1/2, z'

loop_
_atom_site_label
_atom_site_type_symbol
_atom_site_fract_x
_atom_site_fract_y
_atom_site_fract_z
_atom_site_U_iso_or_equiv
_atom_site_adp_type
_atom_site_occupancy
_atom_site_site_symmetry_order
_atom_site_calc_flag
_atom_site_refinement_flags_posn
_atom_site_refinement_flags_adp
_atom_site_refinement_flags_occupancy
_atom_site_disorder_assembly
_atom_site_disorder_group
Sb2 Sb 0.36961(3) 0.79618(6) 0.43688(6) 0.01726(16) Uani 1 1 d . . . . .
Sb3 Sb 0.31761(2) 0.48483(6) 0.29493(6) 0.01690(16) Uani 1 1 d . . . . .
Sb4 Sb 0.25388(2) 0.28176(5) 0.52210(6) 0.01476(16) Uani 1 1 d . . . . .
Sb5 Sb 0.31345(2) 0.08863(6) 0.28075(6) 0.01521(15) Uani 1 1 d . . . . .
S1 S 0.44400(10) 0.8308(4) 0.5379(3) 0.0342(6) Uani 1 1 d . . . . .
S2 S 0.38811(9) 0.9626(2) 0.2858(2) 0.0203(5) Uani 1 1 d . . . . .
S3 S 0.39382(10) 0.6007(2) 0.3211(3) 0.0266(6) Uani 1 1 d . . . . .
S4 S 0.31348(9) 0.4610(3) 0.5139(2) 0.0182(5) Uani 1 1 d . . . . .
S5 S 0.36498(10) 0.2860(2) 0.2493(2) 0.0178(5) Uani 1 1 d . . . . .
S6 S 0.30942(9) 0.0928(2) 0.4996(2) 0.0159(5) Uani 1 1 d . . . . .
S7 S 0.23333(10) 0.2910(2) 0.3158(2) 0.0177(5) Uani 1 1 d . . . . .
Cs1 Cs 0.41919(3) 0.24772(12) 0.53125(9) 0.0440(2) Uani 1 1 d . . . . .
Sb1 Sb 0.500000 0.88684(14) 0.38931(12) 0.0184(3) Uani 0.689(3) 2 d S TU P A 1
Sb1B Sb 0.500000 0.693(3) 0.411(2) 0.031(4) Uani 0.062(4) 2 d S TU P A 2
Sb1C Sb 0.500000 0.753(3) 0.396(2) 0.028(4) Uani 0.062(4) 2 d S TU P A 3
Sb1D Sb 0.4413(2) 0.5959(6) 0.5858(6) 0.0155(15) Uani 0.0935(18) 1 d . . P A 4
O1 O 0.500000 1.0824(17) 0.418(2) 0.034(4) Uani 0.689(3) 2 d S TU P . .
H1 H 0.500000 1.121326 0.347812 0.040 Uiso 0.689(3) 2 d R U P A .
O2 O 0.500000 0.493(4) 0.473(3) 0.024(7) Uani 0.311(3) 2 d S TU P A .
H2 H 0.523500 0.479601 0.516112 0.029 Uiso 0.1556(17) 1 d R U P . .
O3 O 0.500000 0.654(3) 0.758(2) 0.095(10) Uani 1 2 d S T P . .
H3A H 0.523770 0.703920 0.762228 0.143 Uiso 0.5 1 d R U P A .
H3B H 0.500000 0.596250 0.814138 0.143 Uiso 1 2 d R U P . .

loop_
_atom_site_aniso_label
_atom_site_aniso_U_11
_atom_site_aniso_U_22
_atom_site_aniso_U_33
_atom_site_aniso_U_23
_atom_site_aniso_U_13
_atom_site_aniso_U_12
Sb2 0.0213(3) 0.0150(3) 0.0154(3) 0.0009(2) 0.0020(2) -0.0005(2)
Sb3 0.0273(3) 0.0102(3) 0.0132(3) 0.0001(2) 0.0028(2) 0.0015(2)
Sb4 0.0203(3) 0.0154(3) 0.0085(3) -0.0014(2) 0.0014(2) 0.00052(19)
Sb5 0.0246(3) 0.0110(3) 0.0099(3) -0.0004(2) 0.0011(2) 0.0016(2)
S1 0.0230(13) 0.0461(17) 0.0334(15) 0.0062(14) -0.0001(12) -0.0072(12)
S2 0.0228(11) 0.0159(10) 0.0221(12) 0.0041(9) 0.0067(9) 0.0014(8)
S3 0.0292(13) 0.0133(10) 0.0372(15) -0.0035(10) 0.0113(12) -0.0003(9)
S4 0.0258(12) 0.0152(10) 0.0135(11) -0.0029(9) 0.0007(8) -0.0013(8)
S5 0.0263(13) 0.0113(10) 0.0158(12) -0.0012(7) 0.0034(10) 0.0020(7)
S6 0.0224(11) 0.0147(11) 0.0106(11) 0.0015(8) 0.0002(8) 0.0013(8)
S7 0.0285(13) 0.0135(10) 0.0109(11) -0.0023(7) -0.0012(9) 0.0024(8)
Cs1 0.0274(4) 0.0753(6) 0.0294(4) 0.0046(5) 0.0007(3) 0.0021(4)
Sb1 0.0184(7) 0.0206(6) 0.0161(6) 0.0014(5) 0.000 0.000
Sb1B 0.018(7) 0.035(9) 0.041(8) -0.001(8) 0.000 0.000
Sb1C 0.017(6) 0.036(8) 0.031(7) 0.006(8) 0.000 0.000
Sb1D 0.016(3) 0.010(3) 0.021(3) 0.005(2) 0.001(2) 0.002(2)
O1 0.029(7) 0.021(7) 0.051(9) -0.002(7) 0.000 0.000
O2 0.017(8) 0.026(9) 0.029(9) -0.005(6) 0.000 0.000
O3 0.024(8) 0.16(2) 0.104(18) 0.090(19) 0.000 0.000

loop_
_atom_type_symbol
_atom_type_description
_atom_type_scat_dispersion_real
_atom_type_scat_dispersion_imag
_atom_type_scat_source
H H 0.0000 0.0000 'International Tables Vol C Tables 4.2.6.8 and 6.1.1.4'
Cs Cs -0.3680 2.1192 'International Tables Vol C Tables 4.2.6.8 and 6.1.1.4'
O O 0.0106 0.0060 'International Tables Vol C Tables 4.2.6.8 and 6.1.1.4'
S S 0.1246 0.1234 'International Tables Vol C Tables 4.2.6.8 and 6.1.1.4'
Sb Sb -0.5866 1.5461 'International Tables Vol C Tables 4.2.6.8 and 6.1.1.4'

loop_
_geom_angle_atom_site_label_1
_geom_angle_atom_site_label_2
_geom_angle_atom_site_label_3
_geom_angle
_geom_angle_site_symmetry_1
_geom_angle_site_symmetry_3
_geom_angle_publ_flag
S2 Sb2 S3 95.57(10) . . ?
S2 Sb2 S1 92.05(10) . . ?
S3 Sb2 S1 95.96(12) . . ?
S5 Sb3 S4 99.18(9) . . ?
S5 Sb3 S3 83.92(9) . . ?
S4 Sb3 S3 88.23(9) . . ?
S7 Sb4 S4 96.35(9) . . ?
S7 Sb4 S6 95.25(9) . . ?
S4 Sb4 S6 94.51(9) . . ?
S6 Sb5 S5 99.08(9) . . ?
S6 Sb5 S2 91.53(9) . 1_545 ?
S5 Sb5 S2 82.56(8) . 1_545 ?
S6 Sb5 Cs1 52.74(6) . . ?
S5 Sb5 Cs1 52.98(7) . . ?
S2 Sb5 Cs1 64.09(7) 1_545 . ?
Sb1D S1 Sb2 86.62(19) . . ?
Sb1 S1 Sb2 107.72(13) . . ?
Sb1C S1 Sb2 104.0(4) . . ?
Sb2 S1 Sb1B 103.0(4) . . ?
Sb1 S1 Cs1 82.95(10) . 1_565 ?
Sb2 S1 Cs1 88.68(10) . 1_565 ?
Sb2 S2 Sb5 99.24(9) . 1_565 ?
Sb2 S2 Cs1 102.73(8) . 3_564 ?
Sb5 S2 Cs1 118.64(10) 1_565 3_564 ?
Sb2 S2 Cs1 92.36(8) . 1_565 ?
Sb5 S2 Cs1 82.13(7) 1_565 1_565 ?
Cs1 S2 Cs1 151.19(8) 3_564 1_565 ?
Sb2 S3 Sb3 99.75(10) . . ?
Sb2 S3 Cs1 102.22(8) . 3_564 ?
Sb3 S3 Cs1 105.01(11) . 3_564 ?
Sb4 S4 Sb3 97.97(9) . . ?
Sb4 S4 Cs1 99.81(8) . . ?
Sb3 S4 Cs1 93.78(8) . . ?
Sb3 S5 Sb5 105.06(10) . . ?
Sb3 S5 Cs1 98.42(8) . . ?
Sb5 S5 Cs1 93.23(8) . . ?
Sb5 S6 Sb4 98.37(9) . . ?
Sb5 S6 Cs1 93.72(8) . . ?
Sb4 S6 Cs1 104.48(8) . . ?
O1 Cs1 O2 77.0(6) 1_545 . ?
O1 Cs1 Sb1D 116.1(3) 1_545 . ?
O2 Cs1 Sb1D 39.5(5) . . ?
O1 Cs1 S6 114.1(3) 1_545 . ?
O2 Cs1 S6 153.8(5) . . ?
Sb1D Cs1 S6 126.61(12) . . ?
O1 Cs1 S5 91.3(4) 1_545 . ?
O2 Cs1 S5 93.2(6) . . ?
Sb1D Cs1 S5 97.56(12) . . ?
S6 Cs1 S5 63.89(6) . . ?
O1 Cs1 S2 102.1(4) 1_545 3_565 ?
O2 Cs1 S2 136.1(6) . 3_565 ?
S6 Cs1 S2 67.20(6) . 3_565 ?
S5 Cs1 S2 130.56(7) . 3_565 ?
O1 Cs1 S3 136.6(4) 1_545 3_565 ?
O2 Cs1 S3 91.2(6) . 3_565 ?
S6 Cs1 S3 94.85(7) . 3_565 ?
S5 Cs1 S3 131.38(7) . 3_565 ?
S2 Cs1 S3 58.90(6) 3_565 3_565 ?
O1 Cs1 S4 152.9(4) 1_545 . ?
O2 Cs1 S4 98.9(4) . . ?
Sb1D Cs1 S4 67.15(11) . . ?
S6 Cs1 S4 59.92(6) . . ?
S5 Cs1 S4 61.93(6) . . ?
S2 Cs1 S4 99.13(6) 3_565 . ?
S3 Cs1 S4 69.55(7) 3_565 . ?
O1 Cs1 S2 61.7(3) 1_545 1_545 ?
O2 Cs1 S2 120.7(6) . 1_545 ?
S6 Cs1 S2 55.40(6) . 1_545 ?
S5 Cs1 S2 50.71(5) . 1_545 ?
S2 Cs1 S2 94.91(3) 3_565 1_545 ?
S3 Cs1 S2 147.92(7) 3_565 1_545 ?
S4 Cs1 S2 99.97(6) . 1_545 ?
O1 Cs1 S1 50.6(3) 1_545 1_545 ?
O2 Cs1 S1 125.4(5) . 1_545 ?
S6 Cs1 S1 74.51(6) . 1_545 ?
S5 Cs1 S1 101.35(6) . 1_545 ?
S2 Cs1 S1 57.91(6) 3_565 1_545 ?
S3 Cs1 S1 114.88(7) 3_565 1_545 ?
S4 Cs1 S1 134.36(6) . 1_545 ?
S2 Cs1 S1 50.64(6) 1_545 1_545 ?
O1 Cs1 Sb5 94.3(3) 1_545 . ?
O2 Cs1 Sb5 126.7(6) . . ?
Sb1D Cs1 Sb5 125.14(11) . . ?
S6 Cs1 Sb5 33.54(4) . . ?
S5 Cs1 Sb5 33.79(4) . . ?
S2 Cs1 Sb5 97.25(5) 3_565 . ?
S3 Cs1 Sb5 124.67(5) 3_565 . ?
S4 Cs1 Sb5 66.30(4) . . ?
S2 Cs1 Sb5 33.78(4) 1_545 . ?
S1 Cs1 Sb5 77.48(5) 1_545 . ?
O1 Cs1 Sb1 20.5(3) 1_545 1_545 ?
O2 Cs1 Sb1 97.5(5) . 1_545 ?
S6 Cs1 Sb1 95.21(5) . 1_545 ?
S5 Cs1 Sb1 89.89(5) . 1_545 ?
S2 Cs1 Sb1 87.61(5) 3_565 1_545 ?
S3 Cs1 Sb1 137.33(6) 3_565 1_545 ?
S4 Cs1 Sb1 147.95(5) . 1_545 ?
S2 Cs1 Sb1 48.05(4) 1_545 1_545 ?
S1 Cs1 Sb1 31.50(5) 1_545 1_545 ?
Sb5 Cs1 Sb1 81.81(2) . 1_545 ?
O1 Cs1 H2 87.5(6) 1_545 4_655 ?
O2 Cs1 H2 11.12(12) . 4_655 ?
S6 Cs1 H2 150.2(5) . 4_655 ?
S5 Cs1 H2 96.9(7) . 4_655 ?
S2 Cs1 H2 130.6(8) 3_565 4_655 ?
S3 Cs1 H2 80.9(7) 3_565 4_655 ?
S4 Cs1 H2 91.4(5) . 4_655 ?
S2 Cs1 H2 130.6(8) 1_545 4_655 ?
S1 Cs1 H2 134.0(5) 1_545 4_655 ?
Sb5 Cs1 H2 130.6(7) . 4_655 ?
Sb1 Cs1 H2 107.9(5) 1_545 4_655 ?
O1 Sb1 S1 96.5(5) . 4_655 ?
O1 Sb1 S1 96.5(5) . . ?
S1 Sb1 S1 85.41(16) 4_655 . ?
O1 Sb1 Cs1 34.0(3) . 4_665 ?
S1 Sb1 Cs1 65.55(10) 4_655 4_665 ?
S1 Sb1 Cs1 106.56(10) . 4_665 ?
O1 Sb1 Cs1 34.0(3) . 1_565 ?
S1 Sb1 Cs1 106.56(10) 4_655 1_565 ?
S1 Sb1 Cs1 65.55(10) . 1_565 ?
Cs1 Sb1 Cs1 62.04(3) 4_665 1_565 ?
O2 Sb1B S1 108.4(12) . 4_655 ?
O2 Sb1B S1 108.4(12) . . ?
S1 Sb1B S1 78.9(7) 4_655 . ?
S1 Sb1C S1 85.2(8) 4_655 . ?
O2 Sb1D S1 106.0(10) . . ?
O2 Sb1D O3 91.4(9) . . ?
S1 Sb1D O3 86.2(6) . . ?
O2 Sb1D Cs1 67.6(8) . . ?
S1 Sb1D Cs1 155.4(3) . . ?
O3 Sb1D Cs1 116.9(6) . . ?
O2 Sb1D H2 16.1(3) . 4_655 ?
S1 Sb1D H2 121.7(13) . 4_655 ?
O3 Sb1D H2 95.5(11) . 4_655 ?
Cs1 Sb1D H2 52.0(9) . 4_655 ?
Sb1 O1 Cs1 125.5(4) . 4_665 ?
Sb1 O1 Cs1 125.5(4) . 1_565 ?
Cs1 O1 Cs1 97.1(5) 4_665 1_565 ?
Sb1 O1 H1 106.5 . . ?
Cs1 O1 H1 98.0 4_665 . ?
Cs1 O1 H1 98.0 1_565 . ?
Sb1D O2 Sb1D 92.4(13) 4_655 . ?
Sb1B O2 Cs1 136.7(5) . . ?
Sb1D O2 Cs1 133.9(15) 4_655 . ?
Sb1D O2 Cs1 72.9(6) . . ?
Cs1 O2 Cs1 86.3(9) 4_655 . ?
Sb1B O2 H2 109.5 . . ?
Sb1D O2 H2 34.3 4_655 . ?
Sb1D O2 H2 109.5 . . ?
Cs1 O2 H2 40.0 4_655 . ?
Cs1 O2 H2 109.4 . . ?
Cs1 O2 H2 109.4(5) 4_655 4_655 ?
Cs1 O2 H2 40.0(6) . 4_655 ?
H2 O2 H2 106.8 . 4_655 ?
Sb1D O3 H3A 133.7 . . ?
Sb1D O3 H3B 113.6 . . ?
H3A O3 H3B 110.3 . . ?
Sb1D O3 H3A 69.1(6) . 4_655 ?
H3A O3 H3A 108.5 . 4_655 ?
H3B O3 H3A 110.3 . 4_655 ?

loop_
_geom_bond_atom_site_label_1
_geom_bond_atom_site_label_2
_geom_bond_distance
_geom_bond_site_symmetry_2
_geom_bond_publ_flag
Sb2 S2 2.424(3) . ?
Sb2 S3 2.431(3) . ?
Sb2 S1 2.465(3) . ?
Sb2 S7 3.285(3) 8 ?
Sb2 S6 3.481(2) 1_565 ?
Sb2 S5 3.611(3) 3_565 ?
Sb2 S4 3.787(3) . ?
Sb3 S5 2.450(2) . ?
Sb3 S4 2.478(3) . ?
Sb3 S3 2.508(3) . ?
Sb3 S7 3.114(3) . ?
Sb3 S4 3.210(3) 3_564 ?
Sb3 S7 3.371(2) 8 ?
Sb4 S7 2.399(3) . ?
Sb4 S4 2.476(3) . ?
Sb4 S6 2.478(2) . ?
Sb4 S7 3.402(3) 6 ?
Sb4 S6 3.586(2) 8 ?
Sb4 S4 3.721(3) 8_545 ?
Sb5 S6 2.466(3) . ?
Sb5 S5 2.481(3) . ?
Sb5 S2 2.500(3) 1_545 ?
Sb5 S7 3.091(3) . ?
Sb5 S7 3.259(2) 8_545 ?
Sb5 S6 3.637(2) 3_554 ?
S1 Sb1D 2.380(7) . ?
S1 Sb1 2.397(3) . ?
S1 Sb1C 2.402(18) . ?
S1 Sb1B 2.56(2) . ?
S1 Cs1 4.176(4) 1_565 ?
S2 Sb1 3.531(3) . ?
S2 Cs1 3.650(3) 3_564 ?
S2 Cs1 4.044(3) 1_565 ?
S3 Sb1D 3.284(8) . ?
S3 Sb1B 3.369(11) . ?
S3 Sb1C 3.534(14) . ?
S3 Sb1D 3.560(7) 3_564 ?
S3 Cs1 3.663(3) 3_564 ?
S4 Cs1 3.726(3) . ?
S5 Sb1D 3.108(7) 3_564 ?
S5 Cs1 3.562(3) . ?
S6 Cs1 3.552(3) . ?
Cs1 O1 3.129(13) 1_545 ?
Cs1 O2 3.43(3) . ?
Cs1 Sb1D 3.548(6) . ?
Cs1 Sb1 4.5530(17) 1_545 ?
Cs1 H2 2.83(3) 4_655 ?
Sb1 O1 1.956(17) . ?
Sb1B O2 2.09(5) . ?
Sb1C O2 2.71(5) . ?
Sb1C O1 3.26(3) . ?
Sb1D O2 2.36(3) . ?
Sb1D O3 2.64(2) . ?
O1 H1 0.8774 . ?
O2 H2 0.8499 . ?
O2 H2 0.8499 4_655 ?
O3 H3A 0.8501 . ?
O3 H3B 0.8499 . ?
O3 H3A 0.8502 4_655 ?

loop_
_geom_hbond_atom_site_label_D
_geom_hbond_atom_site_label_H
_geom_hbond_atom_site_label_A
_geom_hbond_distance_DH
_geom_hbond_distance_HA
_geom_hbond_distance_DA
_geom_hbond_angle_DHA
_geom_hbond_site_symmetry_A
_geom_hbond_publ_flag
O1 H1 O3 0.88 2.44 3.16(4) 140.5 2_674 yes
O3 H3A S1 0.85 2.97 3.438(17) 116.9 4_655 yes
O3 H3B O2 0.85 1.99 2.81(4) 164.2 2_665 yes
